data_4129652
loop_
_publ_author_name
'Gandhamsetty, Narasimhulu'
'Park, Sehoon'
'Chang, Sukbok'

_publ_section_title
;
 Selective Silylative Reduction of Pyridines Leading to Structurally
 Diverse Azacyclic Compounds with the Formation of sp&#x00B3; C-Si Bonds.
;
_journal_issue 48
_journal_name_full 'Journal of the American Chemical Society'
_journal_page_first 15176
_journal_page_last 15184
_journal_paper_doi 10.1021/jacs.5b09209
_journal_volume 137
_journal_year 2015
_chemical_formula_moiety 'C24 H27 N2 O2 S Si'
_chemical_formula_sum 'C24 H27 N2 O2 S Si'
_chemical_formula_weight 435.63
_space_group_IT_number 14
_space_group_name_Hall '-P 2yn'
_space_group_name_H-M_alt 'P 1 21/n 1'
_symmetry_cell_setting monoclinic
_symmetry_space_group_name_Hall '-P 2yn'
_symmetry_space_group_name_H-M 'P 1 21/n 1'
_atom_sites_solution_hydrogens geom
_atom_sites_solution_primary direct
_atom_sites_solution_secondary difmap
_audit_creation_method SHELXTL
_cell_angle_alpha 90.00
_cell_angle_beta 103.904(11)
_cell_angle_gamma 90.00
_cell_formula_units_Z 4
_cell_length_a 6.985(4)
_cell_length_b 25.542(13)
_cell_length_c 13.145(7)
_cell_measurement_reflns_used 2321
_cell_measurement_temperature 200(2)
_cell_measurement_theta_max 23.68
_cell_measurement_theta_min 2.26
_cell_volume 2276(2)
_computing_cell_refinement 'Bruker SMART'
_computing_data_collection 'Bruker SMART'
_computing_data_reduction 'Bruker SAINT'
_computing_molecular_graphics 'Bruker SHELXTL'
_computing_publication_material 'Bruker SHELXTL'
_computing_structure_refinement 'Bruker SHELXTL'
_computing_structure_solution 'Bruker SHELXTL'
_diffrn_ambient_temperature 200(2)
_diffrn_measured_fraction_theta_full 0.988
_diffrn_measured_fraction_theta_max 0.988
_diffrn_measurement_device_type 'CCD area detector'
_diffrn_measurement_method 'phi and omega scans'
_diffrn_radiation_monochromator graphite
_diffrn_radiation_source 'fine-focus sealed tube'
_diffrn_radiation_type MoK\a
_diffrn_radiation_wavelength 0.71073
_diffrn_reflns_av_R_equivalents 0.1200
_diffrn_reflns_av_sigmaI/netI 0.1528
_diffrn_reflns_limit_h_max 8
_diffrn_reflns_limit_h_min -8
_diffrn_reflns_limit_k_max 31
_diffrn_reflns_limit_k_min -19
_diffrn_reflns_limit_l_max 15
_diffrn_reflns_limit_l_min -16
_diffrn_reflns_number 14014
_diffrn_reflns_theta_full 26.05
_diffrn_reflns_theta_max 26.05
_diffrn_reflns_theta_min 1.78
_exptl_absorpt_coefficient_mu 0.218
_exptl_absorpt_correction_type none
_exptl_crystal_colour Colorless
_exptl_crystal_density_diffrn 1.271
_exptl_crystal_density_method 'not measured'
_exptl_crystal_description Rod
_exptl_crystal_F_000 924
_exptl_crystal_size_max 0.15
_exptl_crystal_size_mid 0.06
_exptl_crystal_size_min 0.03
_refine_diff_density_max 0.551
_refine_diff_density_min -0.411
_refine_diff_density_rms 0.066
_refine_ls_extinction_method none
_refine_ls_goodness_of_fit_ref 0.894
_refine_ls_hydrogen_treatment constr
_refine_ls_matrix_type full
_refine_ls_number_parameters 273
_refine_ls_number_reflns 4455
_refine_ls_number_restraints 0
_refine_ls_restrained_S_all 0.894
_refine_ls_R_factor_all 0.1425
_refine_ls_R_factor_gt 0.0596
_refine_ls_shift/su_max 0.000
_refine_ls_shift/su_mean 0.000
_refine_ls_structure_factor_coef Fsqd
_refine_ls_weighting_details 'calc w=1/[\s^2^(Fo^2^)+(0.0333P)^2^+0.0000P] where P=(Fo^2^+2Fc^2^)/3'
_refine_ls_weighting_scheme calc
_refine_ls_wR_factor_gt 0.1061
_refine_ls_wR_factor_ref 0.1384
_reflns_number_gt 2149
_reflns_number_total 4455
_reflns_threshold_expression >2sigma(I)
_cod_data_source_file ja5b09209_si_007.cif
_cod_data_source_block GNL10
_cod_depositor_comments
;
The following automatic conversions were performed:

data item '_symmetry_cell_setting' value 'Monoclinic' was changed to
'monoclinic' in accordance with the
/home/saulius/struct/COD-crude-data/automatic-downloads/DataCite-retrospective/ACS/depositions/lib/dictionaries/cif_core.dic
dictionary named 'cif_core.dic' version 2.4.2 last updated on
2011-04-26.

Automatic conversion script
Id: cif_fix_values 6909 2019-04-08 15:41:33Z antanas 
;
_cod_original_sg_symbol_H-M P2(1)/n
_cod_database_code 4129652

loop_
_symmetry_equiv_pos_as_xyz
'x, y, z'
'-x+1/2, y+1/2, -z+1/2'
'-x, -y, -z'
'x-1/2, -y-1/2, z-1/2'

loop_
_atom_site_label
_atom_site_type_symbol
_atom_site_fract_x
_atom_site_fract_y
_atom_site_fract_z
_atom_site_U_iso_or_equiv
_atom_site_adp_type
_atom_site_occupancy
_atom_site_symmetry_multiplicity
_atom_site_calc_flag
_atom_site_refinement_flags
C1 C 0.5235(6) 0.32002(13) 0.5481(3) 0.0290(9) Uani 1 1 d .
C2 C 0.7027(6) 0.32904(14) 0.6161(3) 0.0393(10) Uani 1 1 d .
H2 H 0.7999 0.3488 0.5934 0.047 Uiso 1 1 calc R
C3 C 0.7443(6) 0.30948(15) 0.7188(3) 0.0456(11) Uani 1 1 d .
H3 H 0.8703 0.3156 0.7642 0.055 Uiso 1 1 calc R
C4 C 0.6072(7) 0.28181(14) 0.7544(3) 0.0432(11) Uani 1 1 d .
H4 H 0.6369 0.2691 0.8243 0.052 Uiso 1 1 calc R
C5 C 0.4215(6) 0.27218(13) 0.6871(3) 0.0351(10) Uani 1 1 d .
C6 C 0.2727(7) 0.24291(14) 0.7189(3) 0.0452(12) Uani 1 1 d .
H6 H 0.2947 0.2302 0.7886 0.054 Uiso 1 1 calc R
C7 C 0.1002(7) 0.23339(16) 0.6493(4) 0.0499(12) Uani 1 1 d .
H7 H -0.0008 0.2141 0.6696 0.060 Uiso 1 1 calc R
C8 C 0.0717(6) 0.25247(15) 0.5458(4) 0.0494(12) Uani 1 1 d .
H8 H -0.0503 0.2451 0.4976 0.059 Uiso 1 1 calc R
N1 N 0.2040(5) 0.27981(12) 0.5119(3) 0.0398(9) Uani 1 1 d .
C9 C 0.3781(6) 0.29001(13) 0.5819(3) 0.0305(9) Uani 1 1 d .
S1 S 0.48752(15) 0.34434(4) 0.41746(8) 0.0346(3) Uani 1 1 d .
O1 O 0.6633(4) 0.37294(10) 0.4170(2) 0.0468(8) Uani 1 1 d .
O2 O 0.4331(4) 0.30147(9) 0.3457(2) 0.0409(7) Uani 1 1 d .
N2 N 0.3088(4) 0.38636(11) 0.3938(2) 0.0311(8) Uani 1 1 d .
C10 C 0.3355(6) 0.43349(14) 0.4604(3) 0.0401(10) Uani 1 1 d .
H10A H 0.4647 0.4497 0.4611 0.048 Uiso 1 1 calc R
H10B H 0.3355 0.4235 0.5331 0.048 Uiso 1 1 calc R
C11 C 0.1752(6) 0.47229(14) 0.4210(3) 0.0368(10) Uani 1 1 d .
H11 H 0.1861 0.5054 0.4550 0.044 Uiso 1 1 calc R
C12 C 0.0185(5) 0.46442(14) 0.3424(3) 0.0300(9) Uani 1 1 d .
C13 C -0.0111(5) 0.41243(13) 0.2850(3) 0.0311(9) Uani 1 1 d .
H13 H -0.1543 0.4037 0.2734 0.037 Uiso 1 1 calc R
C14 C 0.1012(5) 0.36997(13) 0.3567(3) 0.0344(10) Uani 1 1 d .
H14A H 0.0419 0.3647 0.4172 0.041 Uiso 1 1 calc R
H14B H 0.0938 0.3365 0.3180 0.041 Uiso 1 1 calc R
C15 C -0.1306(6) 0.50642(14) 0.3081(3) 0.0337(10) Uani 1 1 d .
C16 C -0.0741(6) 0.55776(15) 0.2978(3) 0.0433(11) Uani 1 1 d .
H16 H 0.0622 0.5664 0.3136 0.052 Uiso 1 1 calc R
C17 C -0.2127(7) 0.59666(16) 0.2648(4) 0.0541(13) Uani 1 1 d .
H17 H -0.1704 0.6315 0.2575 0.065 Uiso 1 1 calc R
C18 C -0.4089(7) 0.58560(17) 0.2426(3) 0.0513(12) Uani 1 1 d .
H18 H -0.5030 0.6126 0.2199 0.062 Uiso 1 1 calc R
C19 C -0.4710(6) 0.53469(16) 0.2531(3) 0.0436(11) Uani 1 1 d .
H19 H -0.6078 0.5267 0.2383 0.052 Uiso 1 1 calc R
C20 C -0.3324(6) 0.49564(15) 0.2853(3) 0.0395(10) Uani 1 1 d .
H20 H -0.3754 0.4608 0.2921 0.047 Uiso 1 1 calc R
Si1 Si 0.04167(17) 0.41710(4) 0.15020(9) 0.0393(3) Uani 1 1 d .
C21 C -0.1651(8) 0.45181(17) 0.0568(4) 0.0629(14) Uani 1 1 d .
H21A H -0.1797 0.4873 0.0844 0.075 Uiso 1 1 calc R
H21B H -0.1300 0.4559 -0.0114 0.075 Uiso 1 1 calc R
C22 C -0.3631(8) 0.4232(2) 0.0390(4) 0.0875(17) Uani 1 1 d .
H22A H -0.3527 0.3890 0.0069 0.131 Uiso 1 1 calc R
H22B H -0.4656 0.4441 -0.0075 0.131 Uiso 1 1 calc R
H22C H -0.3976 0.4182 0.1064 0.131 Uiso 1 1 calc R
C23 C 0.0694(7) 0.35058(15) 0.0976(3) 0.0528(12) Uani 1 1 d .
H23A H 0.1807 0.3327 0.1460 0.063 Uiso 1 1 calc R
H23B H -0.0516 0.3303 0.0969 0.063 Uiso 1 1 calc R
C24 C 0.1056(8) 0.34934(18) -0.0121(4) 0.0762(16) Uani 1 1 d .
H24A H -0.0051 0.3661 -0.0614 0.114 Uiso 1 1 calc R
H24B H 0.1172 0.3129 -0.0334 0.114 Uiso 1 1 calc R
H24C H 0.2278 0.3682 -0.0122 0.114 Uiso 1 1 calc R

loop_
_atom_site_aniso_label
_atom_site_aniso_U_11
_atom_site_aniso_U_22
_atom_site_aniso_U_33
_atom_site_aniso_U_23
_atom_site_aniso_U_13
_atom_site_aniso_U_12
C1 0.034(2) 0.027(2) 0.026(2) 0.0005(16) 0.007(2) 0.0062(17)
C2 0.037(3) 0.042(3) 0.039(3) -0.0011(19) 0.009(2) 0.0056(19)
C3 0.037(3) 0.051(3) 0.042(3) -0.004(2) -0.003(2) 0.009(2)
C4 0.056(3) 0.041(3) 0.031(3) 0.0035(19) 0.006(2) 0.020(2)
C5 0.046(3) 0.030(2) 0.030(3) 0.0001(17) 0.011(2) 0.0109(19)
C6 0.065(3) 0.037(3) 0.040(3) 0.009(2) 0.025(3) 0.013(2)
C7 0.050(3) 0.056(3) 0.049(3) 0.012(2) 0.021(3) -0.003(2)
C8 0.039(3) 0.057(3) 0.055(3) 0.007(2) 0.016(2) -0.005(2)
N1 0.039(2) 0.044(2) 0.039(2) 0.0083(16) 0.0140(19) -0.0026(16)
C9 0.033(2) 0.031(2) 0.028(2) 0.0010(17) 0.008(2) 0.0066(18)
S1 0.0310(6) 0.0411(6) 0.0344(7) 0.0024(5) 0.0131(5) 0.0010(5)
O1 0.0311(17) 0.0527(18) 0.060(2) 0.0122(14) 0.0184(16) -0.0047(13)
O2 0.0484(18) 0.0419(17) 0.0351(18) -0.0066(13) 0.0154(15) 0.0061(13)
N2 0.0291(18) 0.0302(19) 0.034(2) -0.0021(14) 0.0082(16) -0.0010(14)
C10 0.038(3) 0.042(3) 0.036(3) -0.0075(19) -0.001(2) 0.000(2)
C11 0.044(3) 0.031(2) 0.037(3) -0.0047(18) 0.014(2) 0.0021(19)
C12 0.033(2) 0.031(2) 0.026(2) -0.0003(17) 0.006(2) -0.0040(18)
C13 0.026(2) 0.032(2) 0.034(3) 0.0029(17) 0.0040(19) -0.0023(16)
C14 0.034(2) 0.035(2) 0.035(3) 0.0010(18) 0.009(2) -0.0050(18)
C15 0.040(3) 0.035(2) 0.027(3) -0.0001(17) 0.009(2) 0.0025(19)
C16 0.045(3) 0.033(3) 0.055(3) -0.001(2) 0.018(2) -0.003(2)
C17 0.066(4) 0.034(3) 0.069(4) 0.004(2) 0.029(3) 0.009(2)
C18 0.061(3) 0.046(3) 0.048(3) 0.001(2) 0.014(3) 0.022(2)
C19 0.039(3) 0.046(3) 0.042(3) -0.005(2) 0.003(2) 0.007(2)
C20 0.043(3) 0.035(2) 0.040(3) 0.0003(19) 0.008(2) 0.005(2)
Si1 0.0448(8) 0.0412(7) 0.0327(7) -0.0002(5) 0.0111(6) -0.0067(5)
C21 0.097(4) 0.057(3) 0.036(3) 0.010(2) 0.018(3) 0.022(3)
C22 0.067(4) 0.123(5) 0.062(4) 0.002(3) -0.006(3) 0.022(4)
C23 0.059(3) 0.058(3) 0.041(3) 0.002(2) 0.011(3) 0.007(2)
C24 0.093(4) 0.088(4) 0.051(4) -0.015(3) 0.023(3) 0.006(3)

loop_
_atom_type_symbol
_atom_type_description
_atom_type_scat_dispersion_real
_atom_type_scat_dispersion_imag
_atom_type_scat_source
C C 0.0033 0.0016 'International Tables Vol C Tables 4.2.6.8 and 6.1.1.4'
H H 0.0000 0.0000 'International Tables Vol C Tables 4.2.6.8 and 6.1.1.4'
N N 0.0061 0.0033 'International Tables Vol C Tables 4.2.6.8 and 6.1.1.4'
O O 0.0106 0.0060 'International Tables Vol C Tables 4.2.6.8 and 6.1.1.4'
Si Si 0.0817 0.0704 'International Tables Vol C Tables 4.2.6.8 and 6.1.1.4'
S S 0.1246 0.1234 'International Tables Vol C Tables 4.2.6.8 and 6.1.1.4'

loop_
_geom_angle_atom_site_label_1
_geom_angle_atom_site_label_2
_geom_angle_atom_site_label_3
_geom_angle
C2 C1 C9 119.6(4)
C2 C1 S1 117.6(3)
C9 C1 S1 122.7(3)
C1 C2 C3 120.9(4)
C1 C2 H2 119.6
C3 C2 H2 119.6
C4 C3 C2 121.0(4)
C4 C3 H3 119.5
C2 C3 H3 119.5
C3 C4 C5 119.6(4)
C3 C4 H4 120.2
C5 C4 H4 120.2
C4 C5 C9 120.5(4)
C4 C5 C6 122.4(4)
C9 C5 C6 117.1(4)
C7 C6 C5 119.5(4)
C7 C6 H6 120.2
C5 C6 H6 120.2
C6 C7 C8 119.1(4)
C6 C7 H7 120.4
C8 C7 H7 120.4
N1 C8 C7 124.0(4)
N1 C8 H8 118.0
C7 C8 H8 118.0
C8 N1 C9 117.3(4)
N1 C9 C5 123.0(4)
N1 C9 C1 118.7(3)
C5 C9 C1 118.4(4)
O1 S1 O2 118.63(16)
O1 S1 N2 106.48(16)
O2 S1 N2 108.01(17)
O1 S1 C1 105.03(18)
O2 S1 C1 108.67(17)
N2 S1 C1 109.82(16)
C10 N2 C14 113.7(3)
C10 N2 S1 116.5(3)
C14 N2 S1 121.8(2)
N2 C10 C11 111.1(3)
N2 C10 H10A 109.4
C11 C10 H10A 109.4
N2 C10 H10B 109.4
C11 C10 H10B 109.4
H10A C10 H10B 108.0
C12 C11 C10 125.4(4)
C12 C11 H11 117.3
C10 C11 H11 117.3
C11 C12 C15 120.9(3)
C11 C12 C13 120.5(3)
C15 C12 C13 118.6(3)
C12 C13 C14 109.1(3)
C12 C13 Si1 112.0(2)
C14 C13 Si1 115.8(3)
C12 C13 H13 106.4
C14 C13 H13 106.4
Si1 C13 H13 106.4
N2 C14 C13 108.7(3)
N2 C14 H14A 109.9
C13 C14 H14A 109.9
N2 C14 H14B 109.9
C13 C14 H14B 109.9
H14A C14 H14B 108.3
C16 C15 C20 117.5(3)
C16 C15 C12 121.1(4)
C20 C15 C12 121.3(3)
C17 C16 C15 121.1(4)
C17 C16 H16 119.4
C15 C16 H16 119.4
C18 C17 C16 120.8(4)
C18 C17 H17 119.6
C16 C17 H17 119.6
C17 C18 C19 119.7(4)
C17 C18 H18 120.1
C19 C18 H18 120.1
C20 C19 C18 119.6(4)
C20 C19 H19 120.2
C18 C19 H19 120.2
C19 C20 C15 121.3(4)
C19 C20 H20 119.4
C15 C20 H20 119.4
C23 Si1 C21 108.7(2)
C23 Si1 C13 110.51(17)
C21 Si1 C13 110.39(19)
C22 C21 Si1 113.5(3)
C22 C21 H21A 108.9
Si1 C21 H21A 108.9
C22 C21 H21B 108.9
Si1 C21 H21B 108.9
H21A C21 H21B 107.7
C21 C22 H22A 109.5
C21 C22 H22B 109.5
H22A C22 H22B 109.5
C21 C22 H22C 109.5
H22A C22 H22C 109.5
H22B C22 H22C 109.5
C24 C23 Si1 115.2(3)
C24 C23 H23A 108.5
Si1 C23 H23A 108.5
C24 C23 H23B 108.5
Si1 C23 H23B 108.5
H23A C23 H23B 107.5
C23 C24 H24A 109.5
C23 C24 H24B 109.5
H24A C24 H24B 109.5
C23 C24 H24C 109.5
H24A C24 H24C 109.5
H24B C24 H24C 109.5

loop_
_geom_bond_atom_site_label_1
_geom_bond_atom_site_label_2
_geom_bond_distance
C1 C2 1.372(5)
C1 C9 1.426(5)
C1 S1 1.786(4)
C2 C3 1.403(5)
C2 H2 0.9500
C3 C4 1.360(5)
C3 H3 0.9500
C4 C5 1.405(5)
C4 H4 0.9500
C5 C9 1.417(5)
C5 C6 1.422(5)
C6 C7 1.348(5)
C6 H6 0.9500
C7 C8 1.414(6)
C7 H7 0.9500
C8 N1 1.318(4)
C8 H8 0.9500
N1 C9 1.362(4)
S1 O1 1.430(3)
S1 O2 1.435(3)
S1 N2 1.619(3)
N2 C10 1.473(4)
N2 C14 1.475(4)
C10 C11 1.492(5)
C10 H10A 0.9900
C10 H10B 0.9900
C11 C12 1.327(5)
C11 H11 0.9500
C12 C15 1.488(5)
C12 C13 1.516(5)
C13 C14 1.525(5)
C13 Si1 1.899(4)
C13 H13 1.0000
C14 H14A 0.9900
C14 H14B 0.9900
C15 C16 1.385(5)
C15 C20 1.396(5)
C16 C17 1.382(5)
C16 H16 0.9500
C17 C18 1.360(6)
C17 H17 0.9500
C18 C19 1.388(5)
C18 H18 0.9500
C19 C20 1.383(5)
C19 H19 0.9500
C20 H20 0.9500
Si1 C23 1.862(4)
Si1 C21 1.878(5)
C21 C22 1.532(6)
C21 H21A 0.9900
C21 H21B 0.9900
C22 H22A 0.9800
C22 H22B 0.9800
C22 H22C 0.9800
C23 C24 1.523(6)
C23 H23A 0.9900
C23 H23B 0.9900
C24 H24A 0.9800
C24 H24B 0.9800
C24 H24C 0.9800

loop_
_geom_torsion_atom_site_label_1
_geom_torsion_atom_site_label_2
_geom_torsion_atom_site_label_3
_geom_torsion_atom_site_label_4
_geom_torsion
C9 C1 C2 C3 -0.5(5)
S1 C1 C2 C3 -177.6(3)
C1 C2 C3 C4 -1.2(6)
C2 C3 C4 C5 0.6(6)
C3 C4 C5 C9 1.5(5)
C3 C4 C5 C6 179.1(3)
C4 C5 C6 C7 -177.5(4)
C9 C5 C6 C7 0.1(5)
C5 C6 C7 C8 0.4(6)
C6 C7 C8 N1 -0.5(6)
C7 C8 N1 C9 0.0(6)
C8 N1 C9 C5 0.6(5)
C8 N1 C9 C1 -179.3(3)
C4 C5 C9 N1 177.0(3)
C6 C5 C9 N1 -0.7(5)
C4 C5 C9 C1 -3.1(5)
C6 C5 C9 C1 179.2(3)
C2 C1 C9 N1 -177.5(3)
S1 C1 C9 N1 -0.5(5)
C2 C1 C9 C5 2.5(5)
S1 C1 C9 C5 179.5(2)
C2 C1 S1 O1 -4.3(3)
C9 C1 S1 O1 178.6(3)
C2 C1 S1 O2 123.6(3)
C9 C1 S1 O2 -53.5(3)
C2 C1 S1 N2 -118.5(3)
C9 C1 S1 N2 64.5(3)
O1 S1 N2 C10 -52.1(3)
O2 S1 N2 C10 179.5(3)
C1 S1 N2 C10 61.2(3)
O1 S1 N2 C14 161.1(3)
O2 S1 N2 C14 32.6(3)
C1 S1 N2 C14 -85.7(3)
C14 N2 C10 C11 -38.7(4)
S1 N2 C10 C11 171.8(2)
N2 C10 C11 C12 5.6(5)
C10 C11 C12 C15 -178.7(3)
C10 C11 C12 C13 0.8(6)
C11 C12 C13 C14 23.7(5)
C15 C12 C13 C14 -156.8(3)
C11 C12 C13 Si1 -105.8(4)
C15 C12 C13 Si1 73.7(4)
C10 N2 C14 C13 64.7(4)
S1 N2 C14 C13 -147.6(3)
C12 C13 C14 N2 -54.2(4)
Si1 C13 C14 N2 73.3(3)
C11 C12 C15 C16 43.5(5)
C13 C12 C15 C16 -136.0(4)
C11 C12 C15 C20 -136.4(4)
C13 C12 C15 C20 44.1(5)
C20 C15 C16 C17 -0.9(6)
C12 C15 C16 C17 179.3(4)
C15 C16 C17 C18 0.7(6)
C16 C17 C18 C19 0.0(7)
C17 C18 C19 C20 -0.5(6)
C18 C19 C20 C15 0.4(6)
C16 C15 C20 C19 0.3(6)
C12 C15 C20 C19 -179.8(4)
C12 C13 Si1 C23 164.9(3)
C14 C13 Si1 C23 38.9(3)
C12 C13 Si1 C21 -74.8(3)
C14 C13 Si1 C21 159.2(3)
C23 Si1 C21 C22 58.9(4)
C13 Si1 C21 C22 -62.5(4)
C21 Si1 C23 C24 56.8(4)
C13 Si1 C23 C24 178.1(3)
